data_7055219
loop_
_publ_author_name
'Spodine, Evgenia'
'Hern\'andez, Wilfredo'
'Vaisberg, Abraham'
'Tobar, Mabel'
'Alvarez, Melisa'
'Manzur, Jorge'
'Echevarr\'ia, Yuri'

_publ_section_title
;
 In Vitro Antiproliferative Activity of Palladium(II) Thiosemicarbazone
 Complexes and the Corresponding Functionalized Chitosan Coated Magnetite
 Nanoparticles
;
_journal_name_full 'New J. Chem.'
_journal_paper_doi 10.1039/C5NJ02429C
_journal_year 2015
_chemical_formula_moiety 'C36 H28 N6 Pd S2, 4(C3 H6 O)'
_chemical_formula_sum 'C48 H52 N6 O4 Pd S2'
_chemical_formula_weight 947.50
_space_group_IT_number 2
_symmetry_cell_setting triclinic
_symmetry_space_group_name_Hall '-P 1'
_symmetry_space_group_name_H-M 'P -1'
_atom_sites_solution_hydrogens geom
_atom_sites_solution_primary direct
_atom_sites_solution_secondary difmap
_audit_creation_method SHELXL-97
_audit_update_record
;
2015-09-09 deposited with the CCDC.
2015-12-10 downloaded from the CCDC.
;
_cell_angle_alpha 80.061(9)
_cell_angle_beta 80.638(9)
_cell_angle_gamma 82.591(9)
_cell_formula_units_Z 1
_cell_length_a 7.957(5)
_cell_length_b 9.112(5)
_cell_length_c 16.833(10)
_cell_measurement_reflns_used 999
_cell_measurement_temperature 297(2)
_cell_measurement_theta_max 48.579
_cell_measurement_theta_min 4.845
_cell_volume 1179.7(12)
_computing_cell_refinement 'Bruker SMART'
_computing_data_collection 'Bruker SMART'
_computing_data_reduction 'Bruker SAINT'
_computing_molecular_graphics 'Bruker SHELXTL'
_computing_publication_material 'Bruker SHELXTL'
_computing_structure_refinement 'SHELXL-97 (Sheldrick, 1997)'
_computing_structure_solution 'SHELXS-97 (Sheldrick, 1990)'
_diffrn_ambient_temperature 297(2)
_diffrn_measured_fraction_theta_full 0.987
_diffrn_measured_fraction_theta_max 0.902
_diffrn_measurement_device_type 'CCD area detector'
_diffrn_measurement_method 'phi and omega scans'
_diffrn_radiation_monochromator graphite
_diffrn_radiation_source 'fine-focus sealed tube'
_diffrn_radiation_type MoK\a
_diffrn_radiation_wavelength 0.71073
_diffrn_reflns_av_R_equivalents 0.0337
_diffrn_reflns_av_sigmaI/netI 0.0556
_diffrn_reflns_limit_h_max 10
_diffrn_reflns_limit_h_min -10
_diffrn_reflns_limit_k_max 11
_diffrn_reflns_limit_k_min -11
_diffrn_reflns_limit_l_max 21
_diffrn_reflns_limit_l_min -21
_diffrn_reflns_number 9945
_diffrn_reflns_theta_full 26.00
_diffrn_reflns_theta_max 27.96
_diffrn_reflns_theta_min 2.28
_exptl_absorpt_coefficient_mu 0.530
_exptl_absorpt_correction_T_max 0.943
_exptl_absorpt_correction_T_min 0.821
_exptl_absorpt_correction_type multi-scan
_exptl_crystal_colour Orenge
_exptl_crystal_density_diffrn 1.334
_exptl_crystal_density_method 'not measured'
_exptl_crystal_description Plate
_exptl_crystal_F_000 492
_exptl_crystal_size_max 0.40
_exptl_crystal_size_mid 0.31
_exptl_crystal_size_min 0.11
_refine_diff_density_max 2.037
_refine_diff_density_min -1.218
_refine_diff_density_rms 0.124
_refine_ls_extinction_method none
_refine_ls_goodness_of_fit_ref 1.035
_refine_ls_hydrogen_treatment mixed
_refine_ls_matrix_type full
_refine_ls_number_parameters 285
_refine_ls_number_reflns 5103
_refine_ls_number_restraints 1
_refine_ls_restrained_S_all 1.035
_refine_ls_R_factor_all 0.0674
_refine_ls_R_factor_gt 0.0594
_refine_ls_shift/su_max 0.001
_refine_ls_shift/su_mean 0.000
_refine_ls_structure_factor_coef Fsqd
_refine_ls_weighting_details 'calc w=1/[\s^2^(Fo^2^)+(0.0975P)^2^+0.0000P] where P=(Fo^2^+2Fc^2^)/3'
_refine_ls_weighting_scheme calc
_refine_ls_wR_factor_gt 0.1462
_refine_ls_wR_factor_ref 0.1525
_reflns_number_gt 4424
_reflns_number_total 5103
_reflns_threshold_expression >2sigma(I)
_cod_data_source_file c5nj02429c2.cif
_cod_data_source_block aijm_c3_ab1
_cod_original_sg_symbol_Hall -P1
_cod_original_sg_symbol_H-M P-1
_cod_database_code 7055219
_publcif_datablock.id {d9eb1296-3fc6-4e21-a547-51486f56eaae}

loop_
_symmetry_equiv_pos_as_xyz
'x, y, z'
'-x, -y, -z'

loop_
_atom_site_label
_atom_site_type_symbol
_atom_site_fract_x
_atom_site_fract_y
_atom_site_fract_z
_atom_site_U_iso_or_equiv
_atom_site_adp_type
_atom_site_occupancy
_atom_site_symmetry_multiplicity
_atom_site_calc_flag
_atom_site_refinement_flags
Pd1 Pd 1.0000 0.0000 0.5000 0.03500(15) Uani 1 2 d S
S1 S 0.80444(12) -0.02146(11) 0.61536(6) 0.0496(3) Uani 1 1 d .
C1 C 0.9088(4) -0.1800(4) 0.6660(2) 0.0387(7) Uani 1 1 d .
C2 C 0.8713(5) -0.3606(4) 0.7957(2) 0.0455(8) Uani 1 1 d .
C3 C 0.7923(7) -0.3655(6) 0.8748(3) 0.0682(12) Uani 1 1 d .
H3 H 0.7138 -0.2862 0.8890 0.082 Uiso 1 1 calc R
C4 C 0.8276(9) -0.4862(7) 0.9334(3) 0.0899(18) Uani 1 1 d .
H4 H 0.7724 -0.4893 0.9867 0.108 Uiso 1 1 calc R
C5 C 0.9472(8) -0.6038(6) 0.9118(3) 0.0848(16) Uani 1 1 d .
H5 H 0.9733 -0.6855 0.9508 0.102 Uiso 1 1 calc R
C6 C 1.0245(7) -0.5987(5) 0.8344(3) 0.0703(13) Uani 1 1 d .
H6 H 1.1046 -0.6773 0.8206 0.084 Uiso 1 1 calc R
C7 C 0.9879(6) -0.4788(5) 0.7746(3) 0.0564(10) Uani 1 1 d .
H7 H 1.0410 -0.4779 0.7211 0.068 Uiso 1 1 calc R
C8 C 0.7190(4) 0.2334(4) 0.4626(2) 0.0400(8) Uani 1 1 d .
H8 H 0.6671 0.1868 0.5125 0.048 Uiso 1 1 calc R
C9 C 0.6200(4) 0.3637(4) 0.4231(2) 0.0386(7) Uani 1 1 d .
C10 C 0.6773(4) 0.5101(4) 0.4055(2) 0.0383(7) Uani 1 1 d .
C11 C 0.8322(5) 0.5406(4) 0.4262(2) 0.0446(8) Uani 1 1 d .
H11 H 0.9028 0.4632 0.4514 0.053 Uiso 1 1 calc R
C12 C 0.8798(6) 0.6823(5) 0.4097(3) 0.0557(10) Uani 1 1 d .
H12 H 0.9830 0.7006 0.4234 0.067 Uiso 1 1 calc R
C13 C 0.7755(6) 0.8004(5) 0.3724(3) 0.0639(11) Uani 1 1 d .
H13 H 0.8094 0.8966 0.3614 0.077 Uiso 1 1 calc R
C14 C 0.6234(6) 0.7746(5) 0.3521(3) 0.0598(11) Uani 1 1 d .
H14 H 0.5546 0.8537 0.3271 0.072 Uiso 1 1 calc R
C15 C 0.5697(5) 0.6292(4) 0.3687(2) 0.0449(8) Uani 1 1 d .
C16 C 0.4103(5) 0.6029(5) 0.3521(2) 0.0538(10) Uani 1 1 d .
H16 H 0.3406 0.6816 0.3274 0.065 Uiso 1 1 calc R
C17 C 0.3563(5) 0.4649(5) 0.3715(3) 0.0553(10) Uani 1 1 d .
H17 H 0.2494 0.4495 0.3608 0.066 Uiso 1 1 calc R
C18 C 0.4612(5) 0.3446(4) 0.4078(2) 0.0479(9) Uani 1 1 d .
H18 H 0.4222 0.2503 0.4217 0.057 Uiso 1 1 calc R
C19 C 0.3517(6) 0.8359(6) 0.8091(3) 0.0681(12) Uani 1 1 d .
C20 C 0.3623(9) 0.6721(7) 0.8154(4) 0.103(2) Uani 1 1 d .
H20A H 0.4795 0.6328 0.8020 0.155 Uiso 1 1 calc R
H20B H 0.2948 0.6469 0.7783 0.155 Uiso 1 1 calc R
H20C H 0.3196 0.6296 0.8701 0.155 Uiso 1 1 calc R
C21 C 0.1803(8) 0.9185(9) 0.8285(5) 0.110(2) Uani 1 1 d .
H21A H 0.1925 1.0224 0.8270 0.166 Uiso 1 1 calc R
H21B H 0.1284 0.8775 0.8819 0.166 Uiso 1 1 calc R
H21C H 0.1092 0.9088 0.7891 0.166 Uiso 1 1 calc R
C22 C 0.3954(11) 0.8377(9) 0.0627(6) 0.111(2) Uani 1 1 d .
C23 C 0.5193(16) 0.7521(13) 0.1125(7) 0.205(6) Uani 1 1 d .
H23A H 0.5010 0.6480 0.1217 0.308 Uiso 1 1 calc R
H23B H 0.5054 0.7879 0.1638 0.308 Uiso 1 1 calc R
H23C H 0.6332 0.7640 0.0847 0.308 Uiso 1 1 calc R
C24 C 0.2627(12) 0.9305(12) 0.1004(9) 0.212(6) Uani 1 1 d .
H24A H 0.3083 1.0161 0.1117 0.319 Uiso 1 1 calc R
H24B H 0.2112 0.8758 0.1504 0.319 Uiso 1 1 calc R
H24C H 0.1779 0.9633 0.0647 0.319 Uiso 1 1 calc R
N1 N 0.8255(4) -0.2346(4) 0.73943(19) 0.0473(8) Uani 1 1 d D
N2 N 1.0579(4) -0.2456(3) 0.63873(18) 0.0412(7) Uani 1 1 d .
N3 N 0.8697(3) 0.1754(3) 0.43648(17) 0.0370(6) Uani 1 1 d .
O1 O 0.4770(4) 0.9018(4) 0.7877(2) 0.0827(10) Uani 1 1 d .
O2 O 0.4130(10) 0.8231(9) -0.0068(4) 0.175(3) Uani 1 1 d .
H1N H 0.730(4) -0.191(5) 0.761(3) 0.075(15) Uiso 1 1 d D

loop_
_atom_site_aniso_label
_atom_site_aniso_U_11
_atom_site_aniso_U_22
_atom_site_aniso_U_33
_atom_site_aniso_U_23
_atom_site_aniso_U_13
_atom_site_aniso_U_12
Pd1 0.0284(2) 0.0230(2) 0.0497(3) -0.00332(14) -0.00118(15) 0.00327(13)
S1 0.0386(5) 0.0389(5) 0.0577(6) 0.0052(4) 0.0065(4) 0.0127(4)
C1 0.0355(18) 0.0313(17) 0.0465(19) -0.0040(14) -0.0037(14) 0.0010(14)
C2 0.044(2) 0.040(2) 0.050(2) -0.0012(16) -0.0096(16) -0.0018(16)
C3 0.079(3) 0.062(3) 0.055(2) -0.005(2) 0.001(2) 0.006(2)
C4 0.128(5) 0.078(4) 0.051(3) 0.009(3) -0.001(3) -0.002(4)
C5 0.113(5) 0.063(3) 0.068(3) 0.023(3) -0.024(3) -0.003(3)
C6 0.069(3) 0.050(3) 0.082(3) 0.007(2) -0.010(2) 0.007(2)
C7 0.056(2) 0.047(2) 0.059(2) 0.0023(19) -0.0073(19) 0.0035(19)
C8 0.0351(18) 0.0302(17) 0.050(2) -0.0005(14) -0.0017(15) 0.0017(14)
C9 0.0300(16) 0.0339(17) 0.0492(19) -0.0087(14) -0.0045(14) 0.0078(13)
C10 0.0334(17) 0.0337(17) 0.0441(18) -0.0059(14) -0.0045(14) 0.0082(14)
C11 0.0399(19) 0.0395(19) 0.054(2) -0.0100(16) -0.0102(16) 0.0058(15)
C12 0.052(2) 0.047(2) 0.070(3) -0.012(2) -0.016(2) -0.0028(19)
C13 0.072(3) 0.037(2) 0.081(3) -0.008(2) -0.010(2) -0.004(2)
C14 0.060(3) 0.038(2) 0.071(3) 0.0024(19) -0.005(2) 0.0147(19)
C15 0.043(2) 0.0387(19) 0.050(2) -0.0084(16) -0.0077(16) 0.0115(16)
C16 0.043(2) 0.054(2) 0.060(2) -0.0057(19) -0.0158(18) 0.0185(18)
C17 0.0322(19) 0.065(3) 0.069(3) -0.015(2) -0.0155(18) 0.0090(18)
C18 0.0360(19) 0.045(2) 0.062(2) -0.0095(17) -0.0041(16) -0.0014(16)
C19 0.054(3) 0.080(3) 0.063(3) 0.000(2) -0.002(2) -0.003(2)
C20 0.089(4) 0.086(4) 0.139(6) -0.026(4) -0.012(4) -0.016(4)
C21 0.054(3) 0.119(6) 0.148(6) -0.014(5) 0.000(4) 0.002(3)
C22 0.116(6) 0.098(5) 0.121(6) -0.017(5) -0.004(5) -0.032(5)
C23 0.243(15) 0.174(11) 0.199(11) -0.054(8) -0.083(11) 0.074(10)
C24 0.102(7) 0.145(9) 0.401(18) -0.144(11) 0.048(9) -0.025(6)
N1 0.0391(17) 0.0426(18) 0.0509(18) -0.0019(14) 0.0047(14) 0.0093(14)
N2 0.0355(16) 0.0353(16) 0.0459(16) 0.0006(13) -0.0004(12) 0.0058(12)
N3 0.0299(14) 0.0265(14) 0.0502(16) -0.0031(12) 0.0003(12) 0.0019(11)
O1 0.053(2) 0.069(2) 0.109(3) 0.0083(19) 0.0102(18) 0.0024(17)
O2 0.187(7) 0.222(8) 0.120(4) -0.031(5) -0.014(5) -0.045(6)

loop_
_atom_type_symbol
_atom_type_description
_atom_type_scat_dispersion_real
_atom_type_scat_dispersion_imag
_atom_type_scat_source
C C 0.0033 0.0016 'International Tables Vol C Tables 4.2.6.8 and 6.1.1.4'
H H 0.0000 0.0000 'International Tables Vol C Tables 4.2.6.8 and 6.1.1.4'
N N 0.0061 0.0033 'International Tables Vol C Tables 4.2.6.8 and 6.1.1.4'
S S 0.1246 0.1234 'International Tables Vol C Tables 4.2.6.8 and 6.1.1.4'
O O 0.0106 0.0060 'International Tables Vol C Tables 4.2.6.8 and 6.1.1.4'
Pd Pd -0.9988 1.0072 'International Tables Vol C Tables 4.2.6.8 and 6.1.1.4'

loop_
_geom_angle_atom_site_label_1
_geom_angle_atom_site_label_2
_geom_angle_atom_site_label_3
_geom_angle
_geom_angle_site_symmetry_1
_geom_angle_site_symmetry_3
N3 Pd1 N3 180.00(15) 2_756 .
N3 Pd1 S1 96.89(9) 2_756 2_756
N3 Pd1 S1 83.11(9) . 2_756
N3 Pd1 S1 83.11(9) 2_756 .
N3 Pd1 S1 96.89(9) . .
S1 Pd1 S1 180.0 2_756 .
C1 S1 Pd1 96.52(12) . .
N2 C1 N1 120.0(3) . .
N2 C1 S1 125.1(3) . .
N1 C1 S1 114.9(3) . .
C3 C2 C7 119.4(4) . .
C3 C2 N1 117.3(4) . .
C7 C2 N1 123.3(4) . .
C2 C3 C4 121.0(5) . .
C3 C4 C5 119.2(5) . .
C6 C5 C4 119.8(4) . .
C5 C6 C7 121.6(5) . .
C2 C7 C6 119.1(4) . .
N3 C8 C9 127.6(3) . .
C18 C9 C10 119.7(3) . .
C18 C9 C8 117.4(3) . .
C10 C9 C8 122.7(3) . .
C11 C10 C15 119.1(3) . .
C11 C10 C9 122.8(3) . .
C15 C10 C9 118.1(3) . .
C12 C11 C10 120.7(4) . .
C11 C12 C13 120.7(4) . .
C14 C13 C12 120.0(4) . .
C13 C14 C15 120.7(4) . .
C16 C15 C10 120.0(3) . .
C16 C15 C14 121.2(4) . .
C10 C15 C14 118.8(3) . .
C17 C16 C15 121.0(4) . .
C16 C17 C18 120.1(4) . .
C9 C18 C17 121.1(4) . .
O1 C19 C20 121.3(5) . .
O1 C19 C21 120.8(5) . .
C20 C19 C21 117.9(5) . .
O2 C22 C24 124.4(11) . .
O2 C22 C23 117.6(9) . .
C24 C22 C23 118.0(9) . .
C1 N1 C2 130.0(3) . .
C1 N2 N3 113.7(3) . 2_756
C8 N3 N2 114.8(3) . 2_756
C8 N3 Pd1 124.0(2) . .
N2 N3 Pd1 121.2(2) 2_756 .

loop_
_geom_bond_atom_site_label_1
_geom_bond_atom_site_label_2
_geom_bond_distance
_geom_bond_site_symmetry_2
Pd1 N3 2.029(3) 2_756
Pd1 N3 2.029(3) .
Pd1 S1 2.2792(13) 2_756
Pd1 S1 2.2792(13) .
S1 C1 1.732(4) .
C1 N2 1.308(4) .
C1 N1 1.349(5) .
C2 C3 1.372(6) .
C2 C7 1.383(6) .
C2 N1 1.406(5) .
C3 C4 1.377(7) .
C4 C5 1.395(8) .
C5 C6 1.343(7) .
C6 C7 1.388(6) .
C8 N3 1.287(4) .
C8 C9 1.460(5) .
C9 C18 1.367(5) .
C9 C10 1.433(5) .
C10 C11 1.406(5) .
C10 C15 1.412(5) .
C11 C12 1.363(6) .
C12 C13 1.394(6) .
C13 C14 1.369(6) .
C14 C15 1.412(6) .
C15 C16 1.401(5) .
C16 C17 1.351(6) .
C17 C18 1.404(5) .
C19 O1 1.203(6) .
C19 C20 1.470(8) .
C19 C21 1.486(8) .
C22 O2 1.183(9) .
C22 C24 1.403(11) .
C22 C23 1.459(11) .
N2 N3 1.387(4) 2_756
N3 N2 1.387(4) 2_756

loop_
_publcif_info_exptl_table_extra_item
sin_theta_over_lambda_max
